data_7715077
loop_
_publ_author_name
'Pawar, Swapnil S.'
'Ketkar, Rohit N.'
'Gaware, Pranav B.'
'Jagushte, Kaustubh U.'
'Dhawne, Divyani'
'Save, Shreyada N.'
'Sharma, Shilpy'
'Periyasamy, Ganga'
'Chimthanawala, Niyamat'
'Sathaye, Sadhana'
'Joshi, Shreerang V.'
'Sadhukhan, Nabanita'

_publ_section_title
;
 Molybdenum-maltolate as a molybdopterin mimic for bioinspired oxidation
 reaction.
;
_journal_issue 13
_journal_name_full 'Dalton transactions (Cambridge, England : 2003)'
_journal_page_first 5770
_journal_page_last 5774
_journal_paper_doi 10.1039/d3dt04296k
_journal_volume 53
_journal_year 2024
_chemical_formula_moiety 'C12 H10 Mo O8'
_chemical_formula_sum 'C12 H10 Mo O8'
_chemical_formula_weight 378.14
_space_group_crystal_system monoclinic
_space_group_IT_number 15
_space_group_name_Hall '-C 2yc'
_space_group_name_H-M_alt 'C 1 2/c 1'
_atom_sites_solution_hydrogens geom
_atom_sites_solution_primary dual
_audit_block_doi 10.5517/ccdc.csd.cc2gyqv0
_audit_creation_date 2021-11-02
_audit_creation_method
;
Olex2 1.3-ac4
(compiled 2019.04.23 svn.r3594 for Rigaku Oxford Diffraction, GUI svn.r5739)
;
_audit_update_record
;
2023-09-04 deposited with the CCDC.	2024-01-19 downloaded from the CCDC.
;
_cell_angle_alpha 90
_cell_angle_beta 93.045(4)
_cell_angle_gamma 90
_cell_formula_units_Z 4
_cell_length_a 10.0766(11)
_cell_length_b 10.5933(12)
_cell_length_c 12.4062(12)
_cell_measurement_reflns_used 9752
_cell_measurement_temperature 150
_cell_measurement_theta_max 28.35
_cell_measurement_theta_min 2.79
_cell_volume 1322.4(2)
_computing_cell_refinement 'SAINT V8.40A (?, 2016)'
_computing_data_reduction 'SAINT V8.40A (?, 2016)'
_computing_molecular_graphics 'Olex2 (Dolomanov et al., 2009)'
_computing_publication_material 'Olex2 (Dolomanov et al., 2009)'
_computing_structure_refinement 'ShelXL (Sheldrick, 2015)'
_computing_structure_solution 'ShelXT (Sheldrick, 2015)'
_diffrn_ambient_temperature 150
_diffrn_measured_fraction_theta_full 0.987
_diffrn_measured_fraction_theta_max 0.987
_diffrn_measurement_device_type 'Bruker APEX-II CCD'
_diffrn_measurement_method '\f and \w scans'
_diffrn_radiation_type MoK\a
_diffrn_radiation_wavelength 0.71073
_diffrn_reflns_av_R_equivalents 0.0469
_diffrn_reflns_av_unetI/netI 0.0214
_diffrn_reflns_Laue_measured_fraction_full 0.987
_diffrn_reflns_Laue_measured_fraction_max 0.987
_diffrn_reflns_limit_h_max 11
_diffrn_reflns_limit_h_min -11
_diffrn_reflns_limit_k_max 12
_diffrn_reflns_limit_k_min -12
_diffrn_reflns_limit_l_max 14
_diffrn_reflns_limit_l_min -14
_diffrn_reflns_number 11928
_diffrn_reflns_point_group_measured_fraction_full 0.987
_diffrn_reflns_point_group_measured_fraction_max 0.987
_diffrn_reflns_theta_full 24.997
_diffrn_reflns_theta_max 24.997
_diffrn_reflns_theta_min 2.792
_diffrn_standards_number 0
_exptl_absorpt_coefficient_mu 1.030
_exptl_absorpt_correction_T_max 0.7457
_exptl_absorpt_correction_T_min 0.6374
_exptl_absorpt_correction_type none
_exptl_absorpt_process_details
;
SADABS-2016/2 (Bruker,2016/2) was used for absorption correction.
wR2(int) was 0.1142 before and 0.0667 after correction.
The Ratio of minimum to maximum transmission is 0.8548.
The \l/2 correction factor is Not present.
;
_exptl_crystal_colour yellow
_exptl_crystal_colour_primary yellow
_exptl_crystal_density_diffrn 1.899
_exptl_crystal_description block
_exptl_crystal_F_000 752
_exptl_crystal_size_max 0.209
_exptl_crystal_size_mid 0.163
_exptl_crystal_size_min 0.058
_refine_diff_density_max 0.273
_refine_diff_density_min -0.253
_refine_diff_density_rms 0.054
_refine_ls_extinction_method none
_refine_ls_goodness_of_fit_ref 1.151
_refine_ls_hydrogen_treatment constr
_refine_ls_matrix_type full
_refine_ls_number_parameters 97
_refine_ls_number_reflns 1153
_refine_ls_number_restraints 0
_refine_ls_restrained_S_all 1.151
_refine_ls_R_factor_all 0.0176
_refine_ls_R_factor_gt 0.0171
_refine_ls_shift/su_max 0.001
_refine_ls_shift/su_mean 0.000
_refine_ls_structure_factor_coef Fsqd
_refine_ls_weighting_details 'w=1/[\s^2^(Fo^2^)+(0.0176P)^2^+1.6103P] where P=(Fo^2^+2Fc^2^)/3'
_refine_ls_weighting_scheme calc
_refine_ls_wR_factor_gt 0.0458
_refine_ls_wR_factor_ref 0.0461
_reflns_Friedel_coverage 0.000
_reflns_number_gt 1126
_reflns_number_total 1153
_reflns_threshold_expression 'I > 2\s(I)'
_cod_data_source_file d3dt04296k2.cif
_cod_data_source_block MoO2Mal2_Compound1
_cod_depositor_comments 'Adding full bibliography for 7715077--7715078.cif.'
_cod_database_code 7715077
_shelx_shelxl_version_number 2018/3
_shelx_space_group_comment
;
The symmetry employed for this shelxl refinement is uniquely defined
by the following loop, which should always be used as a source of
symmetry information in preference to the above space-group names.
They are only intended as comments.
;
_shelx_estimated_absorpt_t_max 0.943
_shelx_estimated_absorpt_t_min 0.814
_olex2_refinement_description
;
1. Fixed Uiso
 At 1.2 times of:
  All C(H) groups
 At 1.5 times of:
  All C(H,H,H) groups
2.a Aromatic/amide H refined with riding coordinates:
 C2(H2), C3(H3)
2.b Idealised Me refined as rotating group:
 C6(H6A,H6B,H6C)
;
_olex2_submission_special_instructions 'No special instructions were received'

loop_
_space_group_symop_operation_xyz
'x, y, z'
'-x, y, -z+1/2'
'x+1/2, y+1/2, z'
'-x+1/2, y+1/2, -z+1/2'
'-x, -y, -z'
'x, -y, z-1/2'
'-x+1/2, -y+1/2, -z'
'x+1/2, -y+1/2, z-1/2'

loop_
_atom_site_label
_atom_site_type_symbol
_atom_site_fract_x
_atom_site_fract_y
_atom_site_fract_z
_atom_site_U_iso_or_equiv
_atom_site_adp_type
_atom_site_occupancy
_atom_site_site_symmetry_order
_atom_site_calc_flag
_atom_site_refinement_flags_posn
_atom_site_refinement_flags_adp
_atom_site_refinement_flags_occupancy
_atom_site_disorder_assembly
_atom_site_disorder_group
Mo1 Mo 0.500000 0.84768(2) 0.750000 0.02058(10) Uani 1 2 d S T P . .
O1 O 0.37066(14) 0.68518(14) 0.79269(11) 0.0272(3) Uani 1 1 d . . . . .
O2 O 0.42549(14) 0.61368(13) 1.11138(11) 0.0261(3) Uani 1 1 d . . . . .
O3 O 0.55418(13) 0.80815(13) 0.90331(10) 0.0229(3) Uani 1 1 d . . . . .
O4 O 0.36774(15) 0.94593(14) 0.76058(11) 0.0315(3) Uani 1 1 d . . . . .
C1 C 0.38127(19) 0.65815(17) 0.89203(16) 0.0220(4) Uani 1 1 d . . . . .
C2 C 0.30355(19) 0.56910(19) 0.94707(17) 0.0266(4) Uani 1 1 d . . . . .
H2 H 0.235141 0.522708 0.909254 0.032 Uiso 1 1 calc R . . . .
C3 C 0.3287(2) 0.5519(2) 1.05330(17) 0.0285(5) Uani 1 1 d . . . . .
H3 H 0.275569 0.493173 1.089633 0.034 Uiso 1 1 calc R . . . .
C4 C 0.50326(19) 0.69934(18) 1.06272(15) 0.0208(4) Uani 1 1 d . . . . .
C5 C 0.48184(18) 0.72433(17) 0.95617(15) 0.0197(4) Uani 1 1 d . . . . .
C6 C 0.6088(2) 0.7559(2) 1.13577(16) 0.0285(5) Uani 1 1 d . . . . .
H6A H 0.687323 0.773640 1.094951 0.043 Uiso 1 1 calc GR . . . .
H6B H 0.632594 0.696743 1.194363 0.043 Uiso 1 1 calc GR . . . .
H6C H 0.576052 0.834683 1.166162 0.043 Uiso 1 1 calc GR . . . .

loop_
_atom_site_aniso_label
_atom_site_aniso_U_11
_atom_site_aniso_U_22
_atom_site_aniso_U_33
_atom_site_aniso_U_23
_atom_site_aniso_U_13
_atom_site_aniso_U_12
Mo1 0.02617(15) 0.02050(15) 0.01440(14) 0.000 -0.00516(9) 0.000
O1 0.0274(8) 0.0299(8) 0.0231(8) 0.0006(6) -0.0094(6) -0.0047(6)
O2 0.0320(8) 0.0264(7) 0.0202(7) -0.0007(6) 0.0038(6) -0.0063(6)
O3 0.0252(7) 0.0257(7) 0.0170(7) 0.0033(6) -0.0057(5) -0.0073(6)
O4 0.0414(9) 0.0330(8) 0.0195(7) -0.0031(6) -0.0037(6) 0.0105(7)
C1 0.0192(9) 0.0213(10) 0.0249(11) -0.0028(8) -0.0028(8) 0.0029(7)
C2 0.0235(10) 0.0244(10) 0.0316(11) -0.0069(9) -0.0002(8) -0.0040(8)
C3 0.0293(11) 0.0250(10) 0.0318(11) -0.0047(9) 0.0076(9) -0.0072(8)
C4 0.0225(9) 0.0193(9) 0.0209(10) -0.0014(8) 0.0026(7) -0.0005(7)
C5 0.0189(9) 0.0186(9) 0.0215(10) -0.0011(7) -0.0013(7) 0.0013(7)
C6 0.0322(11) 0.0346(11) 0.0182(10) 0.0022(9) -0.0039(8) -0.0090(9)

loop_
_atom_type_symbol
_atom_type_description
_atom_type_scat_dispersion_real
_atom_type_scat_dispersion_imag
_atom_type_scat_source
C C 0.0033 0.0016 'International Tables Vol C Tables 4.2.6.8 and 6.1.1.4'
H H 0.0000 0.0000 'International Tables Vol C Tables 4.2.6.8 and 6.1.1.4'
Mo Mo -1.6832 0.6857 'International Tables Vol C Tables 4.2.6.8 and 6.1.1.4'
O O 0.0106 0.0060 'International Tables Vol C Tables 4.2.6.8 and 6.1.1.4'

loop_
_geom_angle_atom_site_label_1
_geom_angle_atom_site_label_2
_geom_angle_atom_site_label_3
_geom_angle
_geom_angle_site_symmetry_1
_geom_angle_site_symmetry_3
_geom_angle_publ_flag
O1 Mo1 O1 79.54(8) 2_656 . ?
O3 Mo1 O1 75.31(5) . . ?
O3 Mo1 O1 86.04(5) 2_656 . ?
O3 Mo1 O1 86.04(5) . 2_656 ?
O3 Mo1 O1 75.31(5) 2_656 2_656 ?
O3 Mo1 O3 155.77(8) . 2_656 ?
O4 Mo1 O1 163.02(6) . 2_656 ?
O4 Mo1 O1 89.07(7) 2_656 2_656 ?
O4 Mo1 O1 89.08(7) . . ?
O4 Mo1 O1 163.02(6) 2_656 . ?
O4 Mo1 O3 103.34(6) 2_656 2_656 ?
O4 Mo1 O3 91.49(6) . 2_656 ?
O4 Mo1 O3 91.50(6) 2_656 . ?
O4 Mo1 O3 103.34(6) . . ?
O4 Mo1 O4 104.58(11) . 2_656 ?
C1 O1 Mo1 112.61(12) . . ?
C3 O2 C4 120.19(16) . . ?
C5 O3 Mo1 118.46(11) . . ?
O1 C1 C2 126.69(18) . . ?
O1 C1 C5 116.74(17) . . ?
C2 C1 C5 116.57(18) . . ?
C1 C2 H2 120.6 . . ?
C3 C2 C1 118.77(19) . . ?
C3 C2 H2 120.6 . . ?
O2 C3 H3 118.3 . . ?
C2 C3 O2 123.49(19) . . ?
C2 C3 H3 118.3 . . ?
O2 C4 C6 114.11(16) . . ?
C5 C4 O2 119.85(17) . . ?
C5 C4 C6 126.03(18) . . ?
O3 C5 C1 115.94(16) . . ?
O3 C5 C4 122.95(17) . . ?
C4 C5 C1 121.08(18) . . ?
C4 C6 H6A 109.5 . . ?
C4 C6 H6B 109.5 . . ?
C4 C6 H6C 109.5 . . ?
H6A C6 H6B 109.5 . . ?
H6A C6 H6C 109.5 . . ?
H6B C6 H6C 109.5 . . ?

loop_
_geom_bond_atom_site_label_1
_geom_bond_atom_site_label_2
_geom_bond_distance
_geom_bond_site_symmetry_2
_geom_bond_publ_flag
Mo1 O1 2.2396(15) . ?
Mo1 O1 2.2396(14) 2_656 ?
Mo1 O3 1.9951(13) . ?
Mo1 O3 1.9952(13) 2_656 ?
Mo1 O4 1.7016(14) 2_656 ?
Mo1 O4 1.7016(14) . ?
O1 C1 1.264(3) . ?
O2 C3 1.351(2) . ?
O2 C4 1.361(2) . ?
O3 C5 1.342(2) . ?
C1 C2 1.423(3) . ?
C1 C5 1.437(3) . ?
C2 H2 0.9500 . ?
C2 C3 1.341(3) . ?
C3 H3 0.9500 . ?
C4 C5 1.354(3) . ?
C4 C6 1.486(3) . ?
C6 H6A 0.9800 . ?
C6 H6B 0.9800 . ?
C6 H6C 0.9800 . ?

loop_
_geom_torsion_atom_site_label_1
_geom_torsion_atom_site_label_2
_geom_torsion_atom_site_label_3
_geom_torsion_atom_site_label_4
_geom_torsion
_geom_torsion_site_symmetry_1
_geom_torsion_site_symmetry_2
_geom_torsion_site_symmetry_3
_geom_torsion_site_symmetry_4
_geom_torsion_publ_flag
Mo1 O1 C1 C2 173.18(16) . . . . ?
Mo1 O1 C1 C5 -6.6(2) . . . . ?
Mo1 O3 C5 C1 7.9(2) . . . . ?
Mo1 O3 C5 C4 -174.06(14) . . . . ?
O1 C1 C2 C3 179.82(19) . . . . ?
O1 C1 C5 O3 -0.1(2) . . . . ?
O1 C1 C5 C4 -178.14(17) . . . . ?
O2 C4 C5 O3 179.58(17) . . . . ?
O2 C4 C5 C1 -2.5(3) . . . . ?
C1 C2 C3 O2 -0.9(3) . . . . ?
C2 C1 C5 O3 -179.87(16) . . . . ?
C2 C1 C5 C4 2.0(3) . . . . ?
C3 O2 C4 C5 1.2(3) . . . . ?
C3 O2 C4 C6 -177.71(17) . . . . ?
C4 O2 C3 C2 0.5(3) . . . . ?
C5 C1 C2 C3 -0.4(3) . . . . ?
C6 C4 C5 O3 -1.6(3) . . . . ?
C6 C4 C5 C1 176.30(19) . . . . ?
